data_7240121
loop_
_publ_author_name
'Gao, Yanhui'
'Zhao, Lulu'
'Xiang, Tianyi'
'Li, Pinhua'
'Wang, Lei'

_publ_section_title
;
 Photoinitiated decarboxylative C3-difluoroarylmethylation of
 quinoxalin-2(1H)-ones with potassium 2,2-difluoro-2-arylacetates in water
;
_journal_issue 18
_journal_name_full 'RSC Advances'
_journal_page_first 10559
_journal_page_last 10568
_journal_paper_doi 10.1039/D0RA02059A
_journal_volume 10
_journal_year 2020
_chemical_formula_moiety 'C17 H13 F3 N2 O2'
_chemical_formula_sum 'C17 H13 F3 N2 O2'
_chemical_formula_weight 334.29
_space_group_crystal_system monoclinic
_space_group_IT_number 14
_space_group_name_Hall '-P 2yn'
_space_group_name_H-M_alt 'P 1 21/n 1'
_atom_sites_solution_hydrogens geom
_audit_creation_method SHELXL-2014
_audit_update_record
;
2019-10-25 deposited with the CCDC.	2020-03-12 downloaded from the CCDC.
;
_cell_angle_alpha 90
_cell_angle_beta 93.135(3)
_cell_angle_gamma 90
_cell_formula_units_Z 8
_cell_length_a 7.3548(11)
_cell_length_b 22.501(3)
_cell_length_c 18.552(3)
_cell_measurement_reflns_used 3218
_cell_measurement_temperature 296(2)
_cell_measurement_theta_max 22.8182
_cell_measurement_theta_min 2.3780
_cell_volume 3065.6(8)
_computing_cell_refinement 'Bruker SMART'
_computing_data_collection 'Bruker SMART APEX II'
_computing_data_reduction 'Bruker SAINT'
_computing_molecular_graphics 'Bruker SHELXTL'
_computing_publication_material 'Bruker SHELXTL'
_computing_structure_refinement 'SHELXL-2014 (Sheldrick, 2014)'
_computing_structure_solution 'SHELXL-2014 (Sheldrick, 2014)'
_diffrn_ambient_temperature 296(2)
_diffrn_measured_fraction_theta_full 0.999
_diffrn_measured_fraction_theta_max 0.999
_diffrn_measurement_device_type 'Bruker APEX II area detector'
_diffrn_measurement_method '\w scans'
_diffrn_radiation_type MoK\a
_diffrn_radiation_wavelength 0.71073
_diffrn_reflns_av_R_equivalents 0.0323
_diffrn_reflns_av_unetI/netI 0.0408
_diffrn_reflns_Laue_measured_fraction_full 0.999
_diffrn_reflns_Laue_measured_fraction_max 0.999
_diffrn_reflns_limit_h_max 8
_diffrn_reflns_limit_h_min -9
_diffrn_reflns_limit_k_max 24
_diffrn_reflns_limit_k_min -27
_diffrn_reflns_limit_l_max 22
_diffrn_reflns_limit_l_min -16
_diffrn_reflns_number 16770
_diffrn_reflns_point_group_measured_fraction_full 0.999
_diffrn_reflns_point_group_measured_fraction_max 0.999
_diffrn_reflns_theta_full 25.242
_diffrn_reflns_theta_max 26.000
_diffrn_reflns_theta_min 2.378
_diffrn_source 'fine-focus sealed tube'
_exptl_absorpt_coefficient_mu 0.121
_exptl_absorpt_correction_T_max 0.971
_exptl_absorpt_correction_T_min 0.967
_exptl_absorpt_correction_type multi-scan
_exptl_absorpt_process_details SADABS
_exptl_crystal_colour yellow
_exptl_crystal_density_diffrn 1.449
_exptl_crystal_density_method 'not measured'
_exptl_crystal_description block
_exptl_crystal_F_000 1376
_exptl_crystal_size_max 0.280
_exptl_crystal_size_mid 0.260
_exptl_crystal_size_min 0.240
_refine_diff_density_max 0.317
_refine_diff_density_min -0.248
_refine_diff_density_rms 0.042
_refine_ls_extinction_method none
_refine_ls_goodness_of_fit_ref 1.008
_refine_ls_hydrogen_treatment constr
_refine_ls_matrix_type full
_refine_ls_number_parameters 433
_refine_ls_number_reflns 5998
_refine_ls_number_restraints 0
_refine_ls_restrained_S_all 1.008
_refine_ls_R_factor_all 0.1032
_refine_ls_R_factor_gt 0.0553
_refine_ls_shift/su_max 0.000
_refine_ls_shift/su_mean 0.000
_refine_ls_structure_factor_coef Fsqd
_refine_ls_weighting_details 'w=1/[\s^2^(Fo^2^)+(0.0550P)^2^+1.8037P] where P=(Fo^2^+2Fc^2^)/3'
_refine_ls_weighting_scheme calc
_refine_ls_wR_factor_gt 0.1259
_refine_ls_wR_factor_ref 0.1529
_reflns_Friedel_coverage 0.000
_reflns_number_gt 3580
_reflns_number_total 5998
_reflns_threshold_expression 'I > 2\s(I)'
_cod_data_source_file d0ra02059a2.cif
_cod_data_source_block 1
_cod_depositor_comments
;
The following automatic conversions were performed:

data item '_exptl_absorpt_correction_type' value 'Multi-scan' was
changed to 'multi-scan' in accordance with the
/home/data/users/saulius/crontab/automatic-downloads/rss-feeds/RSC/lib/dictionaries/cif_core.dic
dictionary named 'cif_core.dic' version 2.4.2 last updated on
2011-04-26.

Automatic conversion script
Id: cif_fix_values 7556 2019-12-06 15:28:31Z antanas 

 Adding full bibliography for 7240121.cif.
;
_cod_original_cell_volume 3065.5(8)
_cod_original_sg_symbol_H-M 'P 21/n'
_cod_database_code 7240121
_shelx_space_group_comment
;
The symmetry employed for this shelxl refinement is uniquely defined
by the following loop, which should always be used as a source of
symmetry information in preference to the above space-group names.
They are only intended as comments.
;
_shelx_estimated_absorpt_t_min 0.967
_shelx_estimated_absorpt_t_max 0.972
_shelxl_version_number 2014-3

loop_
_space_group_symop_operation_xyz
'x, y, z'
'-x+1/2, y+1/2, -z+1/2'
'-x, -y, -z'
'x-1/2, -y-1/2, z-1/2'

loop_
_atom_site_label
_atom_site_type_symbol
_atom_site_fract_x
_atom_site_fract_y
_atom_site_fract_z
_atom_site_U_iso_or_equiv
_atom_site_adp_type
_atom_site_occupancy
_atom_site_site_symmetry_order
_atom_site_calc_flag
_atom_site_refinement_flags_posn
_atom_site_refinement_flags_adp
_atom_site_refinement_flags_occupancy
_atom_site_disorder_assembly
_atom_site_disorder_group
C1 C 1.0214(5) 0.00453(14) 0.1547(2) 0.0843(11) Uani 1 1 d . . . . .
H1A H 1.1378 -0.0070 0.1383 0.126 Uiso 1 1 calc R U . . .
H1B H 0.9938 -0.0189 0.1959 0.126 Uiso 1 1 calc R U . . .
H1C H 0.9294 -0.0017 0.1167 0.126 Uiso 1 1 calc R U . . .
C2 C 0.8717(4) 0.09040(12) 0.19875(14) 0.0496(7) Uani 1 1 d . . . . .
C3 C 0.7074(4) 0.06157(12) 0.20284(15) 0.0541(7) Uani 1 1 d . . . . .
H3A H 0.6951 0.0223 0.1877 0.065 Uiso 1 1 calc R U . . .
C4 C 0.5610(4) 0.09130(12) 0.22955(14) 0.0500(7) Uani 1 1 d . . . . .
H4A H 0.4500 0.0719 0.2322 0.060 Uiso 1 1 calc R U . . .
C5 C 0.5781(4) 0.14922(11) 0.25222(13) 0.0434(6) Uani 1 1 d . . . . .
C6 C 0.7428(4) 0.17821(11) 0.24683(14) 0.0478(7) Uani 1 1 d . . . . .
H6A H 0.7550 0.2175 0.2617 0.057 Uiso 1 1 calc R U . . .
C7 C 0.8877(4) 0.14930(12) 0.21968(14) 0.0522(7) Uani 1 1 d . . . . .
H7A H 0.9972 0.1693 0.2153 0.063 Uiso 1 1 calc R U . . .
C8 C 0.4253(4) 0.18221(12) 0.28379(15) 0.0531(7) Uani 1 1 d . . . . .
C9 C 0.4780(4) 0.20930(12) 0.35704(14) 0.0461(6) Uani 1 1 d . . . . .
C10 C 0.5143(4) 0.16640(13) 0.41615(15) 0.0548(7) Uani 1 1 d . . . . .
C11 C 0.5975(6) 0.15165(16) 0.54319(18) 0.0880(12) Uani 1 1 d . . . . .
H11A H 0.6324 0.1744 0.5855 0.132 Uiso 1 1 calc R U . . .
H11B H 0.4878 0.1300 0.5512 0.132 Uiso 1 1 calc R U . . .
H11C H 0.6929 0.1242 0.5333 0.132 Uiso 1 1 calc R U . . .
C12 C 0.5903(4) 0.25277(13) 0.48921(14) 0.0494(7) Uani 1 1 d . . . . .
C13 C 0.5554(4) 0.28899(12) 0.42857(14) 0.0462(6) Uani 1 1 d . . . . .
C14 C 0.6493(4) 0.27917(16) 0.55434(16) 0.0634(8) Uani 1 1 d . . . . .
H14A H 0.6723 0.2557 0.5951 0.076 Uiso 1 1 calc R U . . .
C15 C 0.6738(4) 0.33930(17) 0.55881(18) 0.0707(9) Uani 1 1 d . . . . .
H15A H 0.7137 0.3568 0.6022 0.085 Uiso 1 1 calc R U . . .
C16 C 0.6385(5) 0.37356(14) 0.49822(19) 0.0678(9) Uani 1 1 d . . . . .
C17 C 0.5804(4) 0.35039(13) 0.43344(16) 0.0558(7) Uani 1 1 d . . . . .
H17A H 0.5579 0.3747 0.3934 0.067 Uiso 1 1 calc R U . . .
C18 C 0.5002(8) 0.53817(18) 0.0966(3) 0.142(2) Uani 1 1 d . . . . .
H18A H 0.6132 0.5502 0.0774 0.213 Uiso 1 1 calc R U . . .
H18B H 0.4061 0.5381 0.0586 0.213 Uiso 1 1 calc R U . . .
H18C H 0.4688 0.5654 0.1337 0.213 Uiso 1 1 calc R U . . .
C19 C 0.3712(5) 0.45534(14) 0.15613(16) 0.0621(8) Uani 1 1 d . . . . .
C20 C 0.2001(5) 0.48029(13) 0.15618(16) 0.0683(9) Uani 1 1 d . . . . .
H20A H 0.1766 0.5164 0.1331 0.082 Uiso 1 1 calc R U . . .
C21 C 0.0636(5) 0.45139(12) 0.19068(15) 0.0584(8) Uani 1 1 d . . . . .
H21A H -0.0522 0.4681 0.1900 0.070 Uiso 1 1 calc R U . . .
C22 C 0.0962(4) 0.39849(11) 0.22592(13) 0.0451(6) Uani 1 1 d . . . . .
C23 C 0.2691(4) 0.37373(12) 0.22463(15) 0.0513(7) Uani 1 1 d . . . . .
H23A H 0.2935 0.3378 0.2481 0.062 Uiso 1 1 calc R U . . .
C24 C 0.4041(4) 0.40149(13) 0.18928(15) 0.0570(8) Uani 1 1 d . . . . .
H24A H 0.5182 0.3839 0.1877 0.068 Uiso 1 1 calc R U . . .
C25 C -0.0485(4) 0.36650(12) 0.26321(15) 0.0528(7) Uani 1 1 d . . . . .
C26 C 0.0026(3) 0.34687(12) 0.34019(14) 0.0443(6) Uani 1 1 d . . . . .
C27 C 0.0445(4) 0.39552(12) 0.39211(14) 0.0468(7) Uani 1 1 d . . . . .
C28 C 0.1452(5) 0.42263(14) 0.51434(17) 0.0693(9) Uani 1 1 d . . . . .
H28A H 0.1785 0.4041 0.5598 0.104 Uiso 1 1 calc R U . . .
H28B H 0.2462 0.4453 0.4986 0.104 Uiso 1 1 calc R U . . .
H28C H 0.0430 0.4485 0.5199 0.104 Uiso 1 1 calc R U . . .
C29 C 0.0986(3) 0.31701(12) 0.47952(13) 0.0441(6) Uani 1 1 d . . . . .
C30 C 0.0535(4) 0.27499(12) 0.42586(14) 0.0455(6) Uani 1 1 d . . . . .
C31 C 0.1421(4) 0.29807(14) 0.54985(15) 0.0580(8) Uani 1 1 d . . . . .
H31A H 0.1707 0.3257 0.5859 0.070 Uiso 1 1 calc R U . . .
C32 C 0.1427(4) 0.23893(16) 0.56569(18) 0.0698(9) Uani 1 1 d . . . . .
H32A H 0.1721 0.2261 0.6125 0.084 Uiso 1 1 calc R U . . .
C33 C 0.0996(5) 0.19843(14) 0.51222(19) 0.0697(9) Uani 1 1 d . . . . .
C34 C 0.0542(4) 0.21438(13) 0.44239(17) 0.0588(8) Uani 1 1 d . . . . .
H34A H 0.0249 0.1860 0.4072 0.071 Uiso 1 1 calc R U . . .
F1 F 0.3658(3) 0.22669(8) 0.23803(9) 0.0775(6) Uani 1 1 d . . . . .
F2 F 0.2759(2) 0.14662(8) 0.29040(10) 0.0785(6) Uani 1 1 d . . . . .
F3 F 0.6653(3) 0.43315(9) 0.50367(12) 0.0996(7) Uani 1 1 d . . . . .
F4 F -0.1014(3) 0.31731(8) 0.22419(9) 0.0849(6) Uani 1 1 d . . . . .
F5 F -0.2042(2) 0.40027(9) 0.26565(10) 0.0815(6) Uani 1 1 d . . . . .
F6 F 0.1021(4) 0.13959(9) 0.52894(12) 0.1075(8) Uani 1 1 d . . . . .
N1 N 0.4974(3) 0.26578(10) 0.36203(11) 0.0475(5) Uani 1 1 d . . . . .
N2 N 0.5657(3) 0.19191(10) 0.48142(12) 0.0546(6) Uani 1 1 d . . . . .
N3 N 0.0960(3) 0.37677(9) 0.46051(11) 0.0455(5) Uani 1 1 d . . . . .
N4 N 0.0067(3) 0.29128(10) 0.35510(11) 0.0470(5) Uani 1 1 d . . . . .
O1 O 1.0259(3) 0.06560(9) 0.17402(12) 0.0735(6) Uani 1 1 d . . . . .
O2 O 0.5001(4) 0.11280(10) 0.40820(12) 0.0826(7) Uani 1 1 d . . . . .
O3 O 0.5189(4) 0.48058(11) 0.12587(15) 0.0986(9) Uani 1 1 d . . . . .
O4 O 0.0353(3) 0.44812(9) 0.37568(11) 0.0659(6) Uani 1 1 d . . . . .

loop_
_atom_site_aniso_label
_atom_site_aniso_U_11
_atom_site_aniso_U_22
_atom_site_aniso_U_33
_atom_site_aniso_U_23
_atom_site_aniso_U_13
_atom_site_aniso_U_12
C1 0.115(3) 0.060(2) 0.079(2) 0.0068(18) 0.016(2) 0.032(2)
C2 0.0611(19) 0.0495(16) 0.0382(15) 0.0034(12) 0.0019(13) 0.0041(14)
C3 0.077(2) 0.0373(15) 0.0479(16) -0.0009(12) 0.0014(15) -0.0055(15)
C4 0.0535(18) 0.0466(16) 0.0493(16) 0.0020(13) -0.0018(13) -0.0139(13)
C5 0.0530(17) 0.0399(14) 0.0363(14) -0.0004(11) -0.0070(12) -0.0040(12)
C6 0.0606(19) 0.0378(14) 0.0442(15) -0.0049(12) -0.0052(13) -0.0045(13)
C7 0.0534(18) 0.0532(17) 0.0493(16) 0.0000(13) -0.0019(13) -0.0098(14)
C8 0.0538(18) 0.0509(16) 0.0533(17) 0.0033(13) -0.0080(14) 0.0012(14)
C9 0.0424(16) 0.0525(17) 0.0435(15) 0.0014(12) 0.0027(12) 0.0061(13)
C10 0.061(2) 0.0531(18) 0.0502(18) 0.0069(14) 0.0033(14) 0.0036(14)
C11 0.117(3) 0.087(3) 0.059(2) 0.0324(19) -0.007(2) 0.007(2)
C12 0.0407(15) 0.0653(18) 0.0428(16) 0.0015(14) 0.0076(12) 0.0042(13)
C13 0.0408(15) 0.0559(17) 0.0425(15) 0.0003(13) 0.0072(12) 0.0046(13)
C14 0.060(2) 0.088(2) 0.0428(17) -0.0025(16) 0.0041(14) 0.0031(17)
C15 0.061(2) 0.095(3) 0.056(2) -0.0246(19) 0.0087(16) -0.0059(19)
C16 0.068(2) 0.062(2) 0.075(2) -0.0183(18) 0.0156(18) -0.0071(17)
C17 0.0602(19) 0.0536(18) 0.0545(18) -0.0028(14) 0.0118(14) 0.0019(14)
C18 0.212(6) 0.078(3) 0.144(4) 0.025(3) 0.076(4) -0.035(3)
C19 0.083(2) 0.0519(18) 0.0526(18) -0.0082(15) 0.0126(16) -0.0121(17)
C20 0.114(3) 0.0376(16) 0.0547(19) 0.0081(14) 0.0143(19) 0.0087(18)
C21 0.078(2) 0.0469(16) 0.0501(17) 0.0001(14) 0.0033(15) 0.0151(15)
C22 0.0605(18) 0.0397(14) 0.0336(13) -0.0016(11) -0.0097(12) -0.0017(13)
C23 0.063(2) 0.0418(15) 0.0469(16) 0.0011(12) -0.0163(14) 0.0001(14)
C24 0.061(2) 0.0576(18) 0.0516(17) -0.0058(15) -0.0067(14) -0.0011(15)
C25 0.0592(19) 0.0525(17) 0.0448(16) -0.0032(13) -0.0138(14) -0.0062(14)
C26 0.0400(15) 0.0512(16) 0.0412(15) -0.0016(12) -0.0016(11) -0.0077(12)
C27 0.0442(16) 0.0500(17) 0.0453(16) -0.0037(13) -0.0037(12) -0.0008(13)
C28 0.085(2) 0.066(2) 0.0553(18) -0.0193(16) -0.0113(17) -0.0091(17)
C29 0.0351(14) 0.0565(16) 0.0407(14) -0.0007(13) 0.0009(11) 0.0008(12)
C30 0.0426(16) 0.0532(16) 0.0408(15) 0.0022(13) 0.0043(11) 0.0020(13)
C31 0.0570(19) 0.074(2) 0.0422(16) 0.0031(15) -0.0030(13) 0.0049(15)
C32 0.071(2) 0.088(3) 0.0507(19) 0.0156(18) 0.0035(16) 0.0131(19)
C33 0.080(2) 0.058(2) 0.073(2) 0.0217(18) 0.0183(18) 0.0114(17)
C34 0.068(2) 0.0518(18) 0.0580(19) 0.0014(14) 0.0137(15) 0.0024(15)
F1 0.0967(14) 0.0731(12) 0.0592(11) -0.0012(9) -0.0272(10) 0.0310(10)
F2 0.0479(11) 0.0907(13) 0.0960(14) -0.0162(11) -0.0039(9) -0.0089(10)
F3 0.1297(19) 0.0701(13) 0.0997(16) -0.0290(11) 0.0140(14) -0.0194(12)
F4 0.1223(17) 0.0797(12) 0.0496(10) -0.0003(9) -0.0239(10) -0.0488(12)
F5 0.0509(11) 0.1122(15) 0.0795(13) 0.0192(11) -0.0150(9) 0.0046(11)
F6 0.158(2) 0.0681(13) 0.0976(16) 0.0315(12) 0.0204(14) 0.0168(13)
N1 0.0469(14) 0.0506(14) 0.0451(13) 0.0021(11) 0.0016(10) 0.0080(11)
N2 0.0629(16) 0.0586(15) 0.0422(13) 0.0113(12) 0.0022(11) 0.0059(12)
N3 0.0469(13) 0.0498(13) 0.0393(12) -0.0050(10) -0.0023(10) -0.0022(10)
N4 0.0509(14) 0.0474(13) 0.0424(13) -0.0019(10) 0.0009(10) -0.0070(10)
O1 0.0780(16) 0.0639(14) 0.0807(15) -0.0042(12) 0.0226(12) 0.0101(12)
O2 0.124(2) 0.0520(14) 0.0709(15) 0.0104(11) 0.0005(14) -0.0035(13)
O3 0.120(2) 0.0777(17) 0.102(2) 0.0006(15) 0.0412(17) -0.0263(15)
O4 0.0905(17) 0.0463(12) 0.0601(13) 0.0007(10) -0.0046(11) -0.0006(11)

loop_
_atom_type_symbol
_atom_type_description
_atom_type_scat_dispersion_real
_atom_type_scat_dispersion_imag
_atom_type_scat_source
C C 0.0033 0.0016 'International Tables Vol C Tables 4.2.6.8 and 6.1.1.4'
H H 0.0000 0.0000 'International Tables Vol C Tables 4.2.6.8 and 6.1.1.4'
N N 0.0061 0.0033 'International Tables Vol C Tables 4.2.6.8 and 6.1.1.4'
O O 0.0106 0.0060 'International Tables Vol C Tables 4.2.6.8 and 6.1.1.4'
F F 0.0171 0.0103 'International Tables Vol C Tables 4.2.6.8 and 6.1.1.4'

loop_
_geom_angle_atom_site_label_1
_geom_angle_atom_site_label_2
_geom_angle_atom_site_label_3
_geom_angle
_geom_angle_site_symmetry_1
_geom_angle_site_symmetry_3
_geom_angle_publ_flag
O1 C1 H1A 109.5 . . ?
O1 C1 H1B 109.5 . . ?
H1A C1 H1B 109.5 . . ?
O1 C1 H1C 109.5 . . ?
H1A C1 H1C 109.5 . . ?
H1B C1 H1C 109.5 . . ?
O1 C2 C3 125.0(3) . . ?
O1 C2 C7 115.2(3) . . ?
C3 C2 C7 119.8(3) . . ?
C2 C3 C4 119.6(3) . . ?
C2 C3 H3A 120.2 . . ?
C4 C3 H3A 120.2 . . ?
C5 C4 C3 120.6(3) . . ?
C5 C4 H4A 119.7 . . ?
C3 C4 H4A 119.7 . . ?
C4 C5 C6 119.4(3) . . ?
C4 C5 C8 122.3(3) . . ?
C6 C5 C8 118.3(2) . . ?
C7 C6 C5 120.3(2) . . ?
C7 C6 H6A 119.8 . . ?
C5 C6 H6A 119.8 . . ?
C6 C7 C2 120.2(3) . . ?
C6 C7 H7A 119.9 . . ?
C2 C7 H7A 119.9 . . ?
F1 C8 F2 104.6(2) . . ?
F1 C8 C5 110.0(2) . . ?
F2 C8 C5 111.7(2) . . ?
F1 C8 C9 108.6(2) . . ?
F2 C8 C9 108.7(2) . . ?
C5 C8 C9 112.9(2) . . ?
N1 C9 C10 125.5(3) . . ?
N1 C9 C8 119.0(2) . . ?
C10 C9 C8 115.4(2) . . ?
O2 C10 N2 122.5(3) . . ?
O2 C10 C9 123.2(3) . . ?
N2 C10 C9 114.3(2) . . ?
N2 C11 H11A 109.5 . . ?
N2 C11 H11B 109.5 . . ?
H11A C11 H11B 109.5 . . ?
N2 C11 H11C 109.5 . . ?
H11A C11 H11C 109.5 . . ?
H11B C11 H11C 109.5 . . ?
N2 C12 C14 122.9(3) . . ?
N2 C12 C13 118.2(2) . . ?
C14 C12 C13 118.8(3) . . ?
N1 C13 C17 117.6(2) . . ?
N1 C13 C12 122.0(2) . . ?
C17 C13 C12 120.4(3) . . ?
C15 C14 C12 120.5(3) . . ?
C15 C14 H14A 119.7 . . ?
C12 C14 H14A 119.7 . . ?
C14 C15 C16 119.1(3) . . ?
C14 C15 H15A 120.4 . . ?
C16 C15 H15A 120.4 . . ?
C17 C16 F3 118.8(3) . . ?
C17 C16 C15 123.0(3) . . ?
F3 C16 C15 118.2(3) . . ?
C16 C17 C13 118.1(3) . . ?
C16 C17 H17A 120.9 . . ?
C13 C17 H17A 120.9 . . ?
O3 C18 H18A 109.5 . . ?
O3 C18 H18B 109.5 . . ?
H18A C18 H18B 109.5 . . ?
O3 C18 H18C 109.5 . . ?
H18A C18 H18C 109.5 . . ?
H18B C18 H18C 109.5 . . ?
O3 C19 C24 115.1(3) . . ?
O3 C19 C20 125.1(3) . . ?
C24 C19 C20 119.8(3) . . ?
C19 C20 C21 119.7(3) . . ?
C19 C20 H20A 120.2 . . ?
C21 C20 H20A 120.2 . . ?
C22 C21 C20 121.1(3) . . ?
C22 C21 H21A 119.5 . . ?
C20 C21 H21A 119.5 . . ?
C21 C22 C23 118.4(3) . . ?
C21 C22 C25 122.1(3) . . ?
C23 C22 C25 119.5(2) . . ?
C24 C23 C22 120.9(3) . . ?
C24 C23 H23A 119.6 . . ?
C22 C23 H23A 119.6 . . ?
C23 C24 C19 120.1(3) . . ?
C23 C24 H24A 119.9 . . ?
C19 C24 H24A 119.9 . . ?
F4 C25 F5 104.5(2) . . ?
F4 C25 C22 109.6(2) . . ?
F5 C25 C22 111.5(2) . . ?
F4 C25 C26 108.1(2) . . ?
F5 C25 C26 107.0(2) . . ?
C22 C25 C26 115.5(2) . . ?
N4 C26 C27 125.5(2) . . ?
N4 C26 C25 119.2(2) . . ?
C27 C26 C25 115.4(2) . . ?
O4 C27 N3 122.5(2) . . ?
O4 C27 C26 123.2(2) . . ?
N3 C27 C26 114.3(2) . . ?
N3 C28 H28A 109.5 . . ?
N3 C28 H28B 109.5 . . ?
H28A C28 H28B 109.5 . . ?
N3 C28 H28C 109.5 . . ?
H28A C28 H28C 109.5 . . ?
H28B C28 H28C 109.5 . . ?
N3 C29 C31 122.2(2) . . ?
N3 C29 C30 118.3(2) . . ?
C31 C29 C30 119.5(3) . . ?
N4 C30 C34 117.6(2) . . ?
N4 C30 C29 122.1(2) . . ?
C34 C30 C29 120.4(2) . . ?
C32 C31 C29 119.9(3) . . ?
C32 C31 H31A 120.0 . . ?
C29 C31 H31A 120.0 . . ?
C31 C32 C33 119.7(3) . . ?
C31 C32 H32A 120.2 . . ?
C33 C32 H32A 120.2 . . ?
F6 C33 C34 118.1(3) . . ?
F6 C33 C32 118.8(3) . . ?
C34 C33 C32 123.1(3) . . ?
C33 C34 C30 117.5(3) . . ?
C33 C34 H34A 121.3 . . ?
C30 C34 H34A 121.3 . . ?
C9 N1 C13 117.8(2) . . ?
C10 N2 C12 122.1(2) . . ?
C10 N2 C11 117.0(3) . . ?
C12 N2 C11 120.9(3) . . ?
C27 N3 C29 122.1(2) . . ?
C27 N3 C28 117.3(2) . . ?
C29 N3 C28 120.5(2) . . ?
C26 N4 C30 117.6(2) . . ?
C2 O1 C1 118.2(3) . . ?
C19 O3 C18 118.4(3) . . ?

loop_
_geom_bond_atom_site_label_1
_geom_bond_atom_site_label_2
_geom_bond_distance
_geom_bond_site_symmetry_2
_geom_bond_publ_flag
C1 O1 1.420(4) . ?
C1 H1A 0.9600 . ?
C1 H1B 0.9600 . ?
C1 H1C 0.9600 . ?
C2 O1 1.365(3) . ?
C2 C3 1.377(4) . ?
C2 C7 1.384(4) . ?
C3 C4 1.382(4) . ?
C3 H3A 0.9300 . ?
C4 C5 1.373(3) . ?
C4 H4A 0.9300 . ?
C5 C6 1.384(4) . ?
C5 C8 1.493(4) . ?
C6 C7 1.368(4) . ?
C6 H6A 0.9300 . ?
C7 H7A 0.9300 . ?
C8 F1 1.368(3) . ?
C8 F2 1.371(3) . ?
C8 C9 1.520(4) . ?
C9 N1 1.282(3) . ?
C9 C10 1.474(4) . ?
C10 O2 1.219(3) . ?
C10 N2 1.374(4) . ?
C11 N2 1.470(3) . ?
C11 H11A 0.9600 . ?
C11 H11B 0.9600 . ?
C11 H11C 0.9600 . ?
C12 N2 1.388(3) . ?
C12 C14 1.394(4) . ?
C12 C13 1.402(4) . ?
C13 N1 1.386(3) . ?
C13 C17 1.396(4) . ?
C14 C15 1.367(4) . ?
C14 H14A 0.9300 . ?
C15 C16 1.376(5) . ?
C15 H15A 0.9300 . ?
C16 C17 1.357(4) . ?
C16 F3 1.358(3) . ?
C17 H17A 0.9300 . ?
C18 O3 1.409(5) . ?
C18 H18A 0.9600 . ?
C18 H18B 0.9600 . ?
C18 H18C 0.9600 . ?
C19 O3 1.373(4) . ?
C19 C24 1.374(4) . ?
C19 C20 1.378(5) . ?
C20 C21 1.382(4) . ?
C20 H20A 0.9300 . ?
C21 C22 1.373(4) . ?
C21 H21A 0.9300 . ?
C22 C23 1.390(4) . ?
C22 C25 1.487(4) . ?
C23 C24 1.370(4) . ?
C23 H23A 0.9300 . ?
C24 H24A 0.9300 . ?
C25 F4 1.367(3) . ?
C25 F5 1.377(3) . ?
C25 C26 1.522(4) . ?
C26 N4 1.281(3) . ?
C26 C27 1.479(4) . ?
C27 O4 1.223(3) . ?
C27 N3 1.371(3) . ?
C28 N3 1.467(3) . ?
C28 H28A 0.9600 . ?
C28 H28B 0.9600 . ?
C28 H28C 0.9600 . ?
C29 N3 1.390(3) . ?
C29 C31 1.393(4) . ?
C29 C30 1.400(4) . ?
C30 N4 1.388(3) . ?
C30 C34 1.398(4) . ?
C31 C32 1.363(4) . ?
C31 H31A 0.9300 . ?
C32 C33 1.371(5) . ?
C32 H32A 0.9300 . ?
C33 F6 1.360(3) . ?
C33 C34 1.368(4) . ?
C34 H34A 0.9300 . ?

loop_
_geom_hbond_atom_site_label_D
_geom_hbond_atom_site_label_H
_geom_hbond_atom_site_label_A
_geom_hbond_distance_DH
_geom_hbond_distance_HA
_geom_hbond_distance_DA
_geom_hbond_angle_DHA
_geom_hbond_site_symmetry_A
C24 H24A F5 0.93 2.46 3.140(3) 129.6 1_655
C20 H20A O2 0.93 2.62 3.506(4) 159.1 2
C15 H15A O1 0.93 2.63 3.254(4) 124.7 4_566
C7 H7A F2 0.93 2.47 3.077(3) 123.2 1_655
C3 H3A O4 0.93 2.61 3.397(3) 142.5 2_545
C1 H1A O4 0.96 2.63 3.572(4) 166.0 2_645
C24 H24A F5 0.93 2.46 3.140(3) 129.6 1_655
C20 H20A O2 0.93 2.62 3.506(4) 159.1 2
C15 H15A O1 0.93 2.63 3.254(4) 124.7 4_566
C7 H7A F2 0.93 2.47 3.077(3) 123.2 1_655
C3 H3A O4 0.93 2.61 3.397(3) 142.5 2_545
C1 H1A O4 0.96 2.63 3.572(4) 166.0 2_645
C24 H24A F5 0.93 2.46 3.140(3) 129.6 1_655
C20 H20A O2 0.93 2.62 3.506(4) 159.1 2
C15 H15A O1 0.93 2.63 3.254(4) 124.7 4_566
C7 H7A F2 0.93 2.47 3.077(3) 123.2 1_655
C3 H3A O4 0.93 2.61 3.397(3) 142.5 2_545
C1 H1A O4 0.96 2.63 3.572(4) 166.0 2_645
C1 H1A O4 0.96 2.63 3.572(4) 166.0 2_645
C3 H3A O4 0.93 2.61 3.397(3) 142.5 2_545
C7 H7A F2 0.93 2.47 3.077(3) 123.2 1_655
C15 H15A O1 0.93 2.63 3.254(4) 124.7 4_566
C20 H20A O2 0.93 2.62 3.506(4) 159.1 2
C24 H24A F5 0.93 2.46 3.140(3) 129.6 1_655

loop_
_geom_torsion_atom_site_label_1
_geom_torsion_atom_site_label_2
_geom_torsion_atom_site_label_3
_geom_torsion_atom_site_label_4
_geom_torsion
_geom_torsion_site_symmetry_1
_geom_torsion_site_symmetry_2
_geom_torsion_site_symmetry_3
_geom_torsion_site_symmetry_4
_geom_torsion_publ_flag
O1 C2 C3 C4 179.4(2) . . . . ?
C7 C2 C3 C4 -1.6(4) . . . . ?
C2 C3 C4 C5 -0.2(4) . . . . ?
C3 C4 C5 C6 1.2(4) . . . . ?
C3 C4 C5 C8 -177.8(2) . . . . ?
C4 C5 C6 C7 -0.5(4) . . . . ?
C8 C5 C6 C7 178.6(2) . . . . ?
C5 C6 C7 C2 -1.3(4) . . . . ?
O1 C2 C7 C6 -178.5(2) . . . . ?
C3 C2 C7 C6 2.4(4) . . . . ?
C4 C5 C8 F1 -112.2(3) . . . . ?
C6 C5 C8 F1 68.7(3) . . . . ?
C4 C5 C8 F2 3.4(3) . . . . ?
C6 C5 C8 F2 -175.6(2) . . . . ?
C4 C5 C8 C9 126.3(3) . . . . ?
C6 C5 C8 C9 -52.8(3) . . . . ?
F1 C8 C9 N1 -14.2(4) . . . . ?
F2 C8 C9 N1 -127.5(3) . . . . ?
C5 C8 C9 N1 108.1(3) . . . . ?
F1 C8 C9 C10 169.7(2) . . . . ?
F2 C8 C9 C10 56.4(3) . . . . ?
C5 C8 C9 C10 -68.1(3) . . . . ?
N1 C9 C10 O2 -177.3(3) . . . . ?
C8 C9 C10 O2 -1.5(4) . . . . ?
N1 C9 C10 N2 2.7(4) . . . . ?
C8 C9 C10 N2 178.6(2) . . . . ?
N2 C12 C13 N1 0.1(4) . . . . ?
C14 C12 C13 N1 179.6(2) . . . . ?
N2 C12 C13 C17 -179.1(3) . . . . ?
C14 C12 C13 C17 0.3(4) . . . . ?
N2 C12 C14 C15 179.1(3) . . . . ?
C13 C12 C14 C15 -0.4(4) . . . . ?
C12 C14 C15 C16 0.3(5) . . . . ?
C14 C15 C16 C17 -0.2(5) . . . . ?
C14 C15 C16 F3 -179.4(3) . . . . ?
F3 C16 C17 C13 179.3(3) . . . . ?
C15 C16 C17 C13 0.1(5) . . . . ?
N1 C13 C17 C16 -179.5(3) . . . . ?
C12 C13 C17 C16 -0.2(4) . . . . ?
O3 C19 C20 C21 -177.8(3) . . . . ?
C24 C19 C20 C21 1.1(5) . . . . ?
C19 C20 C21 C22 1.0(4) . . . . ?
C20 C21 C22 C23 -1.6(4) . . . . ?
C20 C21 C22 C25 -179.8(3) . . . . ?
C21 C22 C23 C24 0.2(4) . . . . ?
C25 C22 C23 C24 178.5(2) . . . . ?
C22 C23 C24 C19 1.8(4) . . . . ?
O3 C19 C24 C23 176.5(3) . . . . ?
C20 C19 C24 C23 -2.4(4) . . . . ?
C21 C22 C25 F4 107.1(3) . . . . ?
C23 C22 C25 F4 -71.1(3) . . . . ?
C21 C22 C25 F5 -8.2(3) . . . . ?
C23 C22 C25 F5 173.6(2) . . . . ?
C21 C22 C25 C26 -130.6(3) . . . . ?
C23 C22 C25 C26 51.2(3) . . . . ?
F4 C25 C26 N4 6.4(4) . . . . ?
F5 C25 C26 N4 118.5(3) . . . . ?
C22 C25 C26 N4 -116.7(3) . . . . ?
F4 C25 C26 C27 -173.7(2) . . . . ?
F5 C25 C26 C27 -61.6(3) . . . . ?
C22 C25 C26 C27 63.2(3) . . . . ?
N4 C26 C27 O4 -178.5(3) . . . . ?
C25 C26 C27 O4 1.6(4) . . . . ?
N4 C26 C27 N3 1.9(4) . . . . ?
C25 C26 C27 N3 -178.0(2) . . . . ?
N3 C29 C30 N4 -0.1(4) . . . . ?
C31 C29 C30 N4 179.1(2) . . . . ?
N3 C29 C30 C34 -180.0(2) . . . . ?
C31 C29 C30 C34 -0.8(4) . . . . ?
N3 C29 C31 C32 180.0(3) . . . . ?
C30 C29 C31 C32 0.8(4) . . . . ?
C29 C31 C32 C33 -0.3(5) . . . . ?
C31 C32 C33 F6 179.6(3) . . . . ?
C31 C32 C33 C34 -0.3(5) . . . . ?
F6 C33 C34 C30 -179.5(3) . . . . ?
C32 C33 C34 C30 0.4(5) . . . . ?
N4 C30 C34 C33 -179.7(3) . . . . ?
C29 C30 C34 C33 0.2(4) . . . . ?
C10 C9 N1 C13 -0.7(4) . . . . ?
C8 C9 N1 C13 -176.4(2) . . . . ?
C17 C13 N1 C9 178.5(3) . . . . ?
C12 C13 N1 C9 -0.8(4) . . . . ?
O2 C10 N2 C12 176.8(3) . . . . ?
C9 C10 N2 C12 -3.3(4) . . . . ?
O2 C10 N2 C11 -2.1(5) . . . . ?
C9 C10 N2 C11 177.8(3) . . . . ?
C14 C12 N2 C10 -177.4(3) . . . . ?
C13 C12 N2 C10 2.1(4) . . . . ?
C14 C12 N2 C11 1.4(4) . . . . ?
C13 C12 N2 C11 -179.1(3) . . . . ?
O4 C27 N3 C29 177.2(3) . . . . ?
C26 C27 N3 C29 -3.2(4) . . . . ?
O4 C27 N3 C28 -1.4(4) . . . . ?
C26 C27 N3 C28 178.1(2) . . . . ?
C31 C29 N3 C27 -176.7(3) . . . . ?
C30 C29 N3 C27 2.5(4) . . . . ?
C31 C29 N3 C28 1.9(4) . . . . ?
C30 C29 N3 C28 -178.9(3) . . . . ?
C27 C26 N4 C30 0.3(4) . . . . ?
C25 C26 N4 C30 -179.9(2) . . . . ?
C34 C30 N4 C26 178.7(3) . . . . ?
C29 C30 N4 C26 -1.3(4) . . . . ?
C3 C2 O1 C1 -3.7(4) . . . . ?
C7 C2 O1 C1 177.2(3) . . . . ?
C24 C19 O3 C18 -174.4(3) . . . . ?
C20 C19 O3 C18 4.5(5) . . . . ?
